data_4081026
loop_
_publ_author_name
'Li, Jie'
'Shi, Jingchao'
'Han, Hongfei'
'Guo, Zhiqiang'
'Tong, Hongbo'
'Wei, Xuehong'
'Liu, Diansheng'
'Lappert, Michael F.'

_publ_section_title
;
 Synthesis, Structures, and Reactivities of Guanidinatozinc Complexes and
 Their Catalytic Behavior in the Tishchenko Reaction
;
_journal_issue 13
_journal_name_full Organometallics
_journal_page_first 3721
_journal_paper_doi 10.1021/om400345f
_journal_volume 32
_journal_year 2013
_chemical_formula_sum 'C95 H122 N10 Zn2'
_chemical_formula_weight 1534.77
_chemical_name_systematic
; 
 ? 
;
_space_group_IT_number 2
_symmetry_cell_setting triclinic
_symmetry_space_group_name_Hall '-P 1'
_symmetry_space_group_name_H-M 'P -1'
_atom_sites_solution_hydrogens geom
_atom_sites_solution_primary direct
_atom_sites_solution_secondary difmap
_audit_creation_method SHELXL-97
_cell_angle_alpha 100.411(5)
_cell_angle_beta 93.212(5)
_cell_angle_gamma 115.763(4)
_cell_formula_units_Z 2
_cell_length_a 14.512(4)
_cell_length_b 15.413(5)
_cell_length_c 23.343(7)
_cell_measurement_temperature 241(2)
_cell_volume 4571(2)
_computing_structure_refinement 'SHELXL-97 (Sheldrick, 2008)'
_computing_structure_solution 'SHELXS-97 (Sheldrick, 2008)'
_diffrn_ambient_temperature 241(2)
_diffrn_measured_fraction_theta_full 1.000
_diffrn_measured_fraction_theta_max 1.000
_diffrn_radiation_monochromator graphite
_diffrn_radiation_source 'fine-focus sealed tube'
_diffrn_radiation_type MoK\a
_diffrn_radiation_wavelength 0.71073
_diffrn_reflns_av_R_equivalents 0.0000
_diffrn_reflns_av_sigmaI/netI 0.0887
_diffrn_reflns_limit_h_max 17
_diffrn_reflns_limit_h_min -17
_diffrn_reflns_limit_k_max 18
_diffrn_reflns_limit_k_min -18
_diffrn_reflns_limit_l_max 27
_diffrn_reflns_limit_l_min 0
_diffrn_reflns_number 16188
_diffrn_reflns_theta_full 25.05
_diffrn_reflns_theta_max 25.05
_diffrn_reflns_theta_min 0.90
_exptl_absorpt_coefficient_mu 0.572
_exptl_absorpt_correction_T_max 0.8941
_exptl_absorpt_correction_T_min 0.8470
_exptl_absorpt_correction_type multi-scan
_exptl_absorpt_process_details sadabs
_exptl_crystal_density_diffrn 1.115
_exptl_crystal_density_method 'not measured'
_exptl_crystal_F_000 1644
_exptl_crystal_size_max 0.30
_exptl_crystal_size_mid 0.20
_exptl_crystal_size_min 0.20
_platon_squeeze_details
;
;
_refine_diff_density_max 0.758
_refine_diff_density_min -0.442
_refine_diff_density_rms 0.102
_refine_ls_extinction_method none
_refine_ls_goodness_of_fit_ref 0.934
_refine_ls_hydrogen_treatment constr
_refine_ls_matrix_type full
_refine_ls_number_parameters 952
_refine_ls_number_reflns 16188
_refine_ls_number_restraints 552
_refine_ls_restrained_S_all 0.972
_refine_ls_R_factor_all 0.1105
_refine_ls_R_factor_gt 0.0599
_refine_ls_shift/su_max 0.001
_refine_ls_shift/su_mean 0.000
_refine_ls_structure_factor_coef Fsqd
_refine_ls_weighting_details 'calc w=1/[\s^2^(Fo^2^)+(0.0895P)^2^+0.0000P] where P=(Fo^2^+2Fc^2^)/3'
_refine_ls_weighting_scheme calc
_refine_ls_wR_factor_gt 0.1453
_refine_ls_wR_factor_ref 0.1634
_reflns_number_gt 9553
_reflns_number_total 16188
_reflns_threshold_expression >2sigma(I)
_cod_data_source_file om400345f_si_002.cif
_cod_data_source_block 8
_cod_depositor_comments
;
The following automatic conversions were performed:

'_symmetry_cell_setting' value 'Triclinic' changed to 'triclinic'
according to /home/saulius/struct/CIF-dictionaries/cif_core.dic
dictionary named 'cif_core.dic' version 2.4.2 from
2011-04-26.

'_refine_ls_hydrogen_treatment' value 'CONSTR' changed
to 'constr' according to
/home/saulius/struct/CIF-dictionaries/cif_core.dic dictionary named
'cif_core.dic' version 2.4.2 from 2011-04-26.

Automatic conversion script
Id: cif_fix_values 1891 2012-01-12 08:04:46Z andrius 
;
_cod_original_sg_symbol_H-M P-1
_cod_database_code 4081026

loop_
_symmetry_equiv_pos_as_xyz
'x, y, z'
'-x, -y, -z'

loop_
_atom_site_label
_atom_site_type_symbol
_atom_site_fract_x
_atom_site_fract_y
_atom_site_fract_z
_atom_site_U_iso_or_equiv
_atom_site_adp_type
_atom_site_occupancy
_atom_site_symmetry_multiplicity
_atom_site_calc_flag
_atom_site_refinement_flags
C22 C 0.1700(2) 0.0754(2) 0.21110(14) 0.0489(10) Uani 1 1 d GU
C23 C 0.0729(2) 0.0344(2) 0.17709(12) 0.0657(13) Uani 1 1 d GU
H23 H 0.0609 -0.0042 0.1388 0.079 Uiso 1 1 calc R
C24 C -0.00636(18) 0.0504(3) 0.19971(16) 0.0796(15) Uani 1 1 d GU
H24 H -0.0720 0.0227 0.1767 0.096 Uiso 1 1 calc R
C25 C 0.0114(2) 0.1075(3) 0.25634(18) 0.0850(16) Uani 1 1 d GU
H25 H -0.0422 0.1183 0.2716 0.102 Uiso 1 1 calc R
C26 C 0.1084(3) 0.1485(3) 0.29035(13) 0.0883(17) Uani 1 1 d GU
H26 H 0.1204 0.1871 0.3286 0.106 Uiso 1 1 calc R
C27 C 0.1877(2) 0.1325(2) 0.26773(13) 0.0699(14) Uani 1 1 d GU
H27 H 0.2533 0.1603 0.2907 0.084 Uiso 1 1 calc R
Zn1 Zn 0.57669(3) 0.35777(3) 0.21343(2) 0.03529(14) Uani 1 1 d .
Zn2 Zn 0.78316(3) 0.54994(3) 0.21962(2) 0.03728(14) Uani 1 1 d .
N1 N 0.4899(2) 0.2026(2) 0.19171(14) 0.0379(8) Uani 1 1 d .
N2 N 0.4237(2) 0.3059(2) 0.17948(14) 0.0351(8) Uani 1 1 d .
N3 N 0.6179(2) 0.4383(2) 0.29675(13) 0.0347(8) Uani 1 1 d .
N4 N 0.7020(2) 0.5917(2) 0.27467(14) 0.0362(8) Uani 1 1 d .
N5 N 0.8922(2) 0.6470(2) 0.17478(14) 0.0409(8) Uani 1 1 d .
N6 N 0.9339(2) 0.5914(2) 0.24953(13) 0.0353(8) Uani 1 1 d .
N7 N 0.3113(2) 0.1304(2) 0.14971(14) 0.0394(8) Uani 1 1 d .
N8 N 1.0718(2) 0.7040(2) 0.20903(15) 0.0403(8) Uani 1 1 d .
N9 N 0.6295(2) 0.5803(2) 0.36284(13) 0.0353(8) Uani 1 1 d .
N10 N 0.6812(3) 0.4236(2) 0.16274(17) 0.0498(10) Uani 1 1 d .
C1 C 0.4067(3) 0.2127(3) 0.17418(16) 0.0343(9) Uani 1 1 d .
C2 C 0.4941(3) 0.1078(3) 0.17268(18) 0.0429(10) Uani 1 1 d U
H2 H 0.4221 0.0542 0.1636 0.052 Uiso 1 1 calc R
C3 C 0.5442(4) 0.1029(3) 0.1177(2) 0.0534(11) Uani 1 1 d U
H3A H 0.6141 0.1581 0.1247 0.064 Uiso 1 1 calc R
H3B H 0.5040 0.1096 0.0852 0.064 Uiso 1 1 calc R
C4 C 0.5505(4) 0.0054(4) 0.1003(2) 0.0649(12) Uani 1 1 d U
H4A H 0.5864 0.0059 0.0660 0.078 Uiso 1 1 calc R
H4B H 0.4804 -0.0495 0.0895 0.078 Uiso 1 1 calc R
C5 C 0.6081(4) -0.0097(4) 0.1510(2) 0.0684(13) Uani 1 1 d U
H5A H 0.6091 -0.0736 0.1396 0.082 Uiso 1 1 calc R
H5B H 0.6798 0.0424 0.1597 0.082 Uiso 1 1 calc R
C6 C 0.5568(4) -0.0069(4) 0.2057(2) 0.0631(12) Uani 1 1 d U
H6A H 0.5967 -0.0141 0.2382 0.076 Uiso 1 1 calc R
H6B H 0.4870 -0.0625 0.1981 0.076 Uiso 1 1 calc R
C7 C 0.5499(4) 0.0900(3) 0.22330(19) 0.0518(11) Uani 1 1 d U
H7A H 0.6199 0.1448 0.2352 0.062 Uiso 1 1 calc R
H7B H 0.5128 0.0883 0.2572 0.062 Uiso 1 1 calc R
C8 C 0.3412(3) 0.3355(3) 0.18234(17) 0.0400(9) Uani 1 1 d U
H8 H 0.2738 0.2752 0.1714 0.048 Uiso 1 1 calc R
C9 C 0.3465(3) 0.3905(3) 0.24403(18) 0.0450(10) Uani 1 1 d U
H9A H 0.4141 0.4489 0.2559 0.054 Uiso 1 1 calc R
H9B H 0.3402 0.3476 0.2714 0.054 Uiso 1 1 calc R
C10 C 0.2615(4) 0.4227(4) 0.2481(2) 0.0557(11) Uani 1 1 d U
H10A H 0.1938 0.3643 0.2393 0.067 Uiso 1 1 calc R
H10B H 0.2686 0.4597 0.2884 0.067 Uiso 1 1 calc R
C11 C 0.2674(4) 0.4867(4) 0.20557(19) 0.0571(11) Uani 1 1 d U
H11A H 0.3320 0.5485 0.2171 0.069 Uiso 1 1 calc R
H11B H 0.2097 0.5035 0.2072 0.069 Uiso 1 1 calc R
C12 C 0.2633(4) 0.4346(4) 0.1429(2) 0.0561(11) Uani 1 1 d U
H12A H 0.1954 0.3770 0.1296 0.067 Uiso 1 1 calc R
H12B H 0.2723 0.4797 0.1166 0.067 Uiso 1 1 calc R
C13 C 0.3473(3) 0.4011(3) 0.13946(18) 0.0451(10) Uani 1 1 d U
H13A H 0.4153 0.4593 0.1485 0.054 Uiso 1 1 calc R
H13B H 0.3405 0.3644 0.0992 0.054 Uiso 1 1 calc R
C14 C 0.2519(3) 0.1294(3) 0.09657(17) 0.0421(10) Uani 1 1 d U
H14A H 0.2946 0.1862 0.0807 0.051 Uiso 1 1 calc R
H14B H 0.1910 0.1368 0.1073 0.051 Uiso 1 1 calc R
C15 C 0.2166(3) 0.0355(3) 0.04888(19) 0.0489(10) Uani 1 1 d U
C16 C 0.2664(4) -0.0230(4) 0.0443(2) 0.0739(14) Uani 1 1 d U
H16 H 0.3221 -0.0079 0.0732 0.089 Uiso 1 1 calc R
C17 C 0.2355(5) -0.1041(4) -0.0025(3) 0.0879(16) Uani 1 1 d U
H17 H 0.2707 -0.1432 -0.0054 0.105 Uiso 1 1 calc R
C18 C 0.1541(5) -0.1271(4) -0.0444(3) 0.0890(17) Uani 1 1 d U
H18 H 0.1332 -0.1819 -0.0762 0.107 Uiso 1 1 calc R
C19 C 0.1038(5) -0.0713(4) -0.0401(2) 0.0820(16) Uani 1 1 d U
H19 H 0.0472 -0.0879 -0.0688 0.098 Uiso 1 1 calc R
C20 C 0.1351(4) 0.0116(3) 0.0070(2) 0.0616(12) Uani 1 1 d U
H20 H 0.0997 0.0505 0.0096 0.074 Uiso 1 1 calc R
C21 C 0.2570(3) 0.0605(3) 0.1857(2) 0.0486(11) Uani 1 1 d U
H21A H 0.3070 0.0670 0.2182 0.058 Uiso 1 1 calc R
H21B H 0.2286 -0.0070 0.1615 0.058 Uiso 1 1 calc R
C28 C 0.6499(3) 0.5364(3) 0.31073(16) 0.0316(9) Uani 1 1 d .
C29 C 0.6104(3) 0.3874(3) 0.34538(17) 0.0395(9) Uani 1 1 d U
H29 H 0.6195 0.4347 0.3826 0.047 Uiso 1 1 calc R
C30 C 0.5067(3) 0.2974(3) 0.33947(18) 0.0445(10) Uani 1 1 d U
H30A H 0.4953 0.2501 0.3023 0.053 Uiso 1 1 calc R
H30B H 0.4514 0.3176 0.3383 0.053 Uiso 1 1 calc R
C31 C 0.5018(4) 0.2470(3) 0.3909(2) 0.0550(11) Uani 1 1 d U
H31A H 0.5052 0.2917 0.4275 0.066 Uiso 1 1 calc R
H31B H 0.4356 0.1871 0.3845 0.066 Uiso 1 1 calc R
C32 C 0.5890(4) 0.2199(4) 0.3970(2) 0.0625(12) Uani 1 1 d U
H32A H 0.5798 0.1679 0.3629 0.075 Uiso 1 1 calc R
H32B H 0.5872 0.1936 0.4324 0.075 Uiso 1 1 calc R
C33 C 0.6926(4) 0.3077(4) 0.4014(2) 0.0621(12) Uani 1 1 d U
H33A H 0.7470 0.2863 0.4019 0.075 Uiso 1 1 calc R
H33B H 0.7061 0.3560 0.4384 0.075 Uiso 1 1 calc R
C34 C 0.6959(3) 0.3565(3) 0.34974(19) 0.0490(10) Uani 1 1 d U
H34A H 0.7631 0.4149 0.3546 0.059 Uiso 1 1 calc R
H34B H 0.6889 0.3101 0.3131 0.059 Uiso 1 1 calc R
C35 C 0.7004(3) 0.6878(3) 0.27592(17) 0.0381(9) Uani 1 1 d U
H35 H 0.6679 0.7019 0.3102 0.046 Uiso 1 1 calc R
C36 C 0.8096(3) 0.7727(3) 0.28362(19) 0.0435(10) Uani 1 1 d U
H36A H 0.8500 0.7764 0.3199 0.052 Uiso 1 1 calc R
H36B H 0.8440 0.7599 0.2505 0.052 Uiso 1 1 calc R
C37 C 0.8066(4) 0.8705(3) 0.2866(2) 0.0550(11) Uani 1 1 d U
H37A H 0.8771 0.9227 0.2890 0.066 Uiso 1 1 calc R
H37B H 0.7799 0.8869 0.3225 0.066 Uiso 1 1 calc R
C38 C 0.7390(4) 0.8674(3) 0.2333(2) 0.0562(11) Uani 1 1 d U
H38A H 0.7342 0.9298 0.2387 0.067 Uiso 1 1 calc R
H38B H 0.7709 0.8604 0.1980 0.067 Uiso 1 1 calc R
C39 C 0.6310(3) 0.7819(3) 0.2247(2) 0.0502(10) Uani 1 1 d U
H39A H 0.5909 0.7784 0.1883 0.060 Uiso 1 1 calc R
H39B H 0.5955 0.7930 0.2577 0.060 Uiso 1 1 calc R
C40 C 0.6370(3) 0.6847(3) 0.22106(17) 0.0417(9) Uani 1 1 d U
H40A H 0.5669 0.6304 0.2162 0.050 Uiso 1 1 calc R
H40B H 0.6683 0.6717 0.1865 0.050 Uiso 1 1 calc R
C41 C 0.5275(3) 0.5377(3) 0.38161(17) 0.0382(9) Uani 1 1 d U
H41A H 0.5350 0.5233 0.4203 0.046 Uiso 1 1 calc R
H41B H 0.4827 0.4749 0.3537 0.046 Uiso 1 1 calc R
C42 C 0.4754(3) 0.6049(3) 0.38547(18) 0.0425(9) Uani 1 1 d U
C43 C 0.4649(3) 0.6461(3) 0.33923(19) 0.0482(10) Uani 1 1 d U
H43 H 0.4935 0.6346 0.3052 0.058 Uiso 1 1 calc R
C44 C 0.4140(4) 0.7034(4) 0.3414(2) 0.0594(12) Uani 1 1 d U
H44 H 0.4083 0.7307 0.3092 0.071 Uiso 1 1 calc R
C45 C 0.3715(4) 0.7209(4) 0.3904(2) 0.0688(13) Uani 1 1 d U
H45 H 0.3376 0.7611 0.3925 0.083 Uiso 1 1 calc R
C46 C 0.3791(4) 0.6790(4) 0.4364(2) 0.0713(13) Uani 1 1 d U
H46 H 0.3483 0.6891 0.4697 0.086 Uiso 1 1 calc R
C47 C 0.4315(4) 0.6222(4) 0.4345(2) 0.0566(11) Uani 1 1 d U
H47 H 0.4372 0.5951 0.4667 0.068 Uiso 1 1 calc R
C48 C 0.7084(3) 0.6692(3) 0.40297(17) 0.0417(10) Uani 1 1 d U
H48A H 0.6875 0.7221 0.4057 0.050 Uiso 1 1 calc R
H48B H 0.7734 0.6904 0.3867 0.050 Uiso 1 1 calc R
C49 C 0.7269(3) 0.6550(3) 0.46428(17) 0.0432(10) Uani 1 1 d U
C50 C 0.7726(3) 0.5962(3) 0.47351(19) 0.0536(11) Uani 1 1 d U
H50 H 0.7925 0.5654 0.4414 0.064 Uiso 1 1 calc R
C51 C 0.7901(4) 0.5810(4) 0.5293(2) 0.0698(13) Uani 1 1 d U
H51 H 0.8216 0.5407 0.5347 0.084 Uiso 1 1 calc R
C52 C 0.7613(4) 0.6250(4) 0.5756(2) 0.0776(15) Uani 1 1 d U
H52 H 0.7735 0.6157 0.6134 0.093 Uiso 1 1 calc R
C53 C 0.7143(4) 0.6832(5) 0.5674(2) 0.0770(15) Uani 1 1 d U
H53 H 0.6938 0.7132 0.5995 0.092 Uiso 1 1 calc R
C54 C 0.6972(4) 0.6973(4) 0.51179(19) 0.0614(12) Uani 1 1 d U
H54 H 0.6646 0.7369 0.5064 0.074 Uiso 1 1 calc R
C55 C 0.9672(3) 0.6487(3) 0.21127(18) 0.0364(9) Uani 1 1 d .
C56 C 0.9145(3) 0.6850(3) 0.12115(17) 0.0455(10) Uani 1 1 d U
H56 H 0.9907 0.7213 0.1237 0.055 Uiso 1 1 calc R
C57 C 0.8705(4) 0.7575(3) 0.1174(2) 0.0585(11) Uani 1 1 d U
H57A H 0.7954 0.7237 0.1165 0.070 Uiso 1 1 calc R
H57B H 0.9001 0.8118 0.1526 0.070 Uiso 1 1 calc R
C58 C 0.8938(5) 0.7994(4) 0.0628(2) 0.0716(13) Uani 1 1 d U
H58A H 0.8605 0.8422 0.0607 0.086 Uiso 1 1 calc R
H58B H 0.9687 0.8400 0.0661 0.086 Uiso 1 1 calc R
C59 C 0.8564(5) 0.7190(4) 0.0070(2) 0.0784(15) Uani 1 1 d U
H59A H 0.8770 0.7490 -0.0268 0.094 Uiso 1 1 calc R
H59B H 0.7807 0.6832 0.0011 0.094 Uiso 1 1 calc R
C60 C 0.9010(4) 0.6473(4) 0.0099(2) 0.0694(13) Uani 1 1 d U
H60A H 0.9764 0.6817 0.0122 0.083 Uiso 1 1 calc R
H60B H 0.8731 0.5940 -0.0258 0.083 Uiso 1 1 calc R
C61 C 0.8732(4) 0.6036(3) 0.06451(19) 0.0594(12) Uani 1 1 d U
H61A H 0.7978 0.5664 0.0610 0.071 Uiso 1 1 calc R
H61B H 0.9027 0.5576 0.0664 0.071 Uiso 1 1 calc R
C62 C 0.9982(3) 0.6079(3) 0.30463(17) 0.0410(9) Uani 1 1 d U
H62 H 1.0692 0.6581 0.3035 0.049 Uiso 1 1 calc R
C63 C 0.9605(4) 0.6467(4) 0.35770(18) 0.0556(11) Uani 1 1 d U
H63A H 0.8888 0.5996 0.3584 0.067 Uiso 1 1 calc R
H63B H 0.9616 0.7095 0.3543 0.067 Uiso 1 1 calc R
C64 C 1.0269(4) 0.6624(4) 0.4151(2) 0.0731(14) Uani 1 1 d U
H64A H 1.0973 0.7140 0.4161 0.088 Uiso 1 1 calc R
H64B H 0.9984 0.6852 0.4484 0.088 Uiso 1 1 calc R
C65 C 1.0311(4) 0.5687(4) 0.4217(2) 0.0808(15) Uani 1 1 d U
H65A H 0.9620 0.5193 0.4253 0.097 Uiso 1 1 calc R
H65B H 1.0780 0.5823 0.4577 0.097 Uiso 1 1 calc R
C66 C 1.0689(4) 0.5281(4) 0.3685(2) 0.0723(13) Uani 1 1 d U
H66A H 1.0660 0.4645 0.3719 0.087 Uiso 1 1 calc R
H66B H 1.1411 0.5740 0.3679 0.087 Uiso 1 1 calc R
C67 C 1.0031(3) 0.5137(3) 0.31107(19) 0.0525(11) Uani 1 1 d U
H67A H 1.0321 0.4917 0.2778 0.063 Uiso 1 1 calc R
H67B H 0.9328 0.4617 0.3097 0.063 Uiso 1 1 calc R
C68 C 1.1422(3) 0.6587(3) 0.20811(19) 0.0447(10) Uani 1 1 d U
H68A H 1.1027 0.5884 0.2079 0.054 Uiso 1 1 calc R
H68B H 1.1935 0.6904 0.2440 0.054 Uiso 1 1 calc R
C69 C 1.1970(3) 0.6689(3) 0.1551(2) 0.0473(10) Uani 1 1 d U
C70 C 1.3039(4) 0.7152(4) 0.1610(2) 0.0593(12) Uani 1 1 d U
H70 H 1.3432 0.7397 0.1989 0.071 Uiso 1 1 calc R
C71 C 1.3536(4) 0.7261(4) 0.1124(2) 0.0782(15) Uani 1 1 d U
H71 H 1.4263 0.7583 0.1172 0.094 Uiso 1 1 calc R
C72 C 1.2983(5) 0.6907(5) 0.0578(3) 0.0825(15) Uani 1 1 d U
H72 H 1.3331 0.6993 0.0250 0.099 Uiso 1 1 calc R
C73 C 1.1941(5) 0.6433(5) 0.0494(2) 0.0855(15) Uani 1 1 d U
H73 H 1.1564 0.6185 0.0111 0.103 Uiso 1 1 calc R
C74 C 1.1419(4) 0.6312(4) 0.0994(2) 0.0738(14) Uani 1 1 d U
H74 H 1.0692 0.5972 0.0941 0.089 Uiso 1 1 calc R
C75 C 1.1175(3) 0.8104(3) 0.21362(19) 0.0453(10) Uani 1 1 d U
H75A H 1.0620 0.8295 0.2081 0.054 Uiso 1 1 calc R
H75B H 1.1593 0.8267 0.1820 0.054 Uiso 1 1 calc R
C76 C 1.1843(4) 0.8690(3) 0.2720(2) 0.0558(11) Uani 1 1 d U
C77 C 1.2918(4) 0.9045(4) 0.2776(3) 0.0751(14) Uani 1 1 d U
H77 H 1.3218 0.8942 0.2440 0.090 Uiso 1 1 calc R
C78 C 1.3543(6) 0.9540(5) 0.3308(3) 0.107(2) Uani 1 1 d U
H78 H 1.4263 0.9775 0.3334 0.129 Uiso 1 1 calc R
C79 C 1.3127(7) 0.9688(5) 0.3791(3) 0.126(2) Uani 1 1 d U
H79 H 1.3563 1.0021 0.4154 0.151 Uiso 1 1 calc R
C80 C 1.2085(6) 0.9368(5) 0.3770(3) 0.125(2) Uani 1 1 d U
H80 H 1.1806 0.9476 0.4114 0.151 Uiso 1 1 calc R
C81 C 1.1428(5) 0.8867(4) 0.3216(3) 0.0996(19) Uani 1 1 d U
H81 H 1.0712 0.8658 0.3191 0.120 Uiso 1 1 calc R
C82 C 0.7316(3) 0.3785(3) 0.12320(19) 0.0504(11) Uani 1 1 d U
H82A H 0.7645 0.4226 0.0972 0.060 Uiso 1 1 calc R
H82B H 0.6779 0.3164 0.0984 0.060 Uiso 1 1 calc R
C83 C 0.8113(3) 0.3570(3) 0.1523(2) 0.0528(11) Uani 1 1 d U
C84 C 0.9053(4) 0.3816(4) 0.1348(3) 0.0754(14) Uani 1 1 d U
H84 H 0.9231 0.4186 0.1058 0.090 Uiso 1 1 calc R
C85 C 0.9767(5) 0.3542(5) 0.1584(3) 0.0885(16) Uani 1 1 d U
H85 H 1.0414 0.3729 0.1455 0.106 Uiso 1 1 calc R
C86 C 0.9511(5) 0.2997(5) 0.2008(3) 0.0940(17) Uani 1 1 d U
H86 H 0.9973 0.2787 0.2160 0.113 Uiso 1 1 calc R
C87 C 0.8564(5) 0.2756(4) 0.2211(3) 0.0914(16) Uani 1 1 d U
H87 H 0.8388 0.2405 0.2510 0.110 Uiso 1 1 calc R
C88 C 0.7893(4) 0.3045(4) 0.1961(3) 0.0752(14) Uani 1 1 d U
H88 H 0.7251 0.2877 0.2095 0.090 Uiso 1 1 calc R
C89 C 0.6269(4) 0.4607(4) 0.1190(2) 0.0605(12) Uani 1 1 d U
H89A H 0.5828 0.4833 0.1410 0.073 Uiso 1 1 calc R
H89B H 0.6814 0.5190 0.1093 0.073 Uiso 1 1 calc R
C90 C 0.5605(4) 0.3911(4) 0.0605(2) 0.0615(12) Uani 1 1 d U
C91 C 0.5570(4) 0.4293(5) 0.0123(2) 0.0738(14) Uani 1 1 d U
H91 H 0.6002 0.4968 0.0152 0.089 Uiso 1 1 calc R
C92 C 0.4924(5) 0.3731(5) -0.0409(3) 0.0843(15) Uani 1 1 d U
H92 H 0.4930 0.4026 -0.0729 0.101 Uiso 1 1 calc R
C93 C 0.4279(5) 0.2741(5) -0.0463(3) 0.0864(16) Uani 1 1 d U
H93 H 0.3795 0.2354 -0.0804 0.104 Uiso 1 1 calc R
C94 C 0.4380(4) 0.2347(4) 0.0009(2) 0.0745(14) Uani 1 1 d U
H94 H 0.4001 0.1661 -0.0032 0.089 Uiso 1 1 calc R
C95 C 0.5002(4) 0.2904(4) 0.0535(2) 0.0655(13) Uani 1 1 d U
H95 H 0.5018 0.2601 0.0848 0.079 Uiso 1 1 calc R

loop_
_atom_site_aniso_label
_atom_site_aniso_U_11
_atom_site_aniso_U_22
_atom_site_aniso_U_33
_atom_site_aniso_U_23
_atom_site_aniso_U_13
_atom_site_aniso_U_12
C22 0.044(2) 0.041(2) 0.058(2) 0.0212(19) 0.0080(19) 0.0122(18)
C23 0.044(2) 0.068(3) 0.073(3) 0.026(2) 0.008(2) 0.010(2)
C24 0.051(3) 0.086(3) 0.097(3) 0.041(3) 0.016(3) 0.018(2)
C25 0.072(3) 0.075(3) 0.107(4) 0.031(3) 0.037(3) 0.026(3)
C26 0.080(3) 0.071(3) 0.087(3) 0.010(3) 0.032(3) 0.011(3)
C27 0.055(3) 0.062(3) 0.071(3) 0.012(2) 0.011(2) 0.008(2)
Zn1 0.0303(3) 0.0335(3) 0.0421(3) 0.0104(2) 0.0030(2) 0.0141(2)
Zn2 0.0308(3) 0.0376(3) 0.0457(3) 0.0153(2) 0.0068(2) 0.0152(2)
N1 0.0343(19) 0.0347(19) 0.047(2) 0.0078(16) 0.0022(16) 0.0186(16)
N2 0.0317(18) 0.0345(19) 0.0428(19) 0.0076(16) 0.0036(15) 0.0192(15)
N3 0.0341(18) 0.0316(19) 0.0366(18) 0.0109(15) 0.0038(15) 0.0124(15)
N4 0.0326(18) 0.0326(19) 0.046(2) 0.0137(16) 0.0044(15) 0.0153(15)
N5 0.040(2) 0.042(2) 0.045(2) 0.0200(17) 0.0073(16) 0.0173(17)
N6 0.0319(18) 0.0381(19) 0.0361(18) 0.0129(16) 0.0051(15) 0.0142(15)
N7 0.0375(19) 0.0324(19) 0.044(2) 0.0110(16) -0.0038(16) 0.0125(16)
N8 0.0331(19) 0.0267(18) 0.064(2) 0.0157(17) 0.0116(17) 0.0135(15)
N9 0.0344(18) 0.0361(19) 0.0328(18) 0.0070(15) 0.0039(15) 0.0142(16)
N10 0.038(2) 0.034(2) 0.082(3) 0.0127(19) 0.0258(19) 0.0193(17)
C1 0.032(2) 0.031(2) 0.035(2) 0.0071(18) 0.0048(17) 0.0110(18)
C2 0.050(2) 0.039(2) 0.052(2) 0.0123(18) 0.0106(19) 0.0300(18)
C3 0.068(3) 0.050(2) 0.053(2) 0.014(2) 0.011(2) 0.035(2)
C4 0.082(3) 0.059(3) 0.068(3) 0.010(2) 0.021(2) 0.045(2)
C5 0.082(3) 0.063(3) 0.083(3) 0.015(2) 0.014(3) 0.054(2)
C6 0.079(3) 0.058(3) 0.071(3) 0.020(2) 0.013(2) 0.046(2)
C7 0.063(3) 0.050(2) 0.059(2) 0.017(2) 0.010(2) 0.038(2)
C8 0.037(2) 0.043(2) 0.044(2) 0.0065(18) -0.0006(17) 0.0230(18)
C9 0.047(2) 0.048(2) 0.045(2) 0.0069(19) -0.0002(19) 0.0286(19)
C10 0.057(2) 0.062(3) 0.055(2) 0.002(2) 0.005(2) 0.038(2)
C11 0.063(3) 0.062(3) 0.059(3) 0.002(2) -0.004(2) 0.046(2)
C12 0.061(2) 0.064(3) 0.055(2) 0.012(2) -0.007(2) 0.042(2)
C13 0.048(2) 0.051(2) 0.044(2) 0.0082(19) -0.0036(18) 0.0305(19)
C14 0.040(2) 0.038(2) 0.046(2) 0.0112(19) -0.0005(19) 0.0150(19)
C15 0.051(2) 0.041(2) 0.048(2) 0.0098(18) -0.0021(19) 0.0155(19)
C16 0.079(3) 0.060(3) 0.068(3) -0.006(2) -0.010(3) 0.028(2)
C17 0.102(4) 0.067(3) 0.079(3) -0.014(3) -0.008(3) 0.039(3)
C18 0.112(4) 0.062(3) 0.063(3) -0.013(3) -0.009(3) 0.025(3)
C19 0.093(3) 0.067(3) 0.056(3) 0.004(3) -0.020(3) 0.018(3)
C20 0.069(3) 0.051(3) 0.050(2) 0.013(2) -0.010(2) 0.015(2)
C21 0.048(2) 0.037(2) 0.059(3) 0.020(2) 0.002(2) 0.015(2)
C28 0.025(2) 0.034(2) 0.035(2) 0.0118(18) -0.0010(17) 0.0122(18)
C29 0.047(2) 0.039(2) 0.039(2) 0.0169(17) 0.0057(18) 0.0216(18)
C30 0.048(2) 0.041(2) 0.044(2) 0.0169(18) 0.0062(19) 0.0167(19)
C31 0.064(3) 0.047(2) 0.053(2) 0.023(2) 0.014(2) 0.020(2)
C32 0.082(3) 0.055(3) 0.061(3) 0.027(2) 0.010(2) 0.036(2)
C33 0.075(3) 0.061(3) 0.066(3) 0.028(2) 0.005(2) 0.041(2)
C34 0.052(2) 0.052(2) 0.051(2) 0.019(2) 0.0060(19) 0.029(2)
C35 0.043(2) 0.034(2) 0.044(2) 0.0147(17) 0.0078(18) 0.0213(17)
C36 0.047(2) 0.034(2) 0.053(2) 0.0153(18) 0.0067(19) 0.0194(18)
C37 0.059(3) 0.037(2) 0.069(3) 0.015(2) 0.009(2) 0.020(2)
C38 0.068(3) 0.044(2) 0.071(3) 0.024(2) 0.016(2) 0.033(2)
C39 0.061(2) 0.052(2) 0.052(2) 0.020(2) 0.009(2) 0.035(2)
C40 0.050(2) 0.041(2) 0.044(2) 0.0148(18) 0.0092(18) 0.0262(18)
C41 0.037(2) 0.037(2) 0.036(2) 0.0105(18) 0.0028(17) 0.0125(18)
C42 0.041(2) 0.046(2) 0.040(2) 0.0082(18) 0.0070(17) 0.0198(17)
C43 0.047(2) 0.061(3) 0.045(2) 0.016(2) 0.0134(19) 0.030(2)
C44 0.060(3) 0.069(3) 0.062(3) 0.021(2) 0.011(2) 0.038(2)
C45 0.070(3) 0.078(3) 0.078(3) 0.017(3) 0.017(2) 0.051(2)
C46 0.076(3) 0.087(3) 0.065(3) 0.013(3) 0.025(2) 0.049(2)
C47 0.064(3) 0.070(3) 0.048(2) 0.021(2) 0.017(2) 0.036(2)
C48 0.043(2) 0.038(2) 0.040(2) 0.0092(19) 0.0029(19) 0.0146(19)
C49 0.044(2) 0.047(2) 0.035(2) 0.0072(18) 0.0022(17) 0.0187(18)
C50 0.060(3) 0.059(3) 0.041(2) 0.009(2) 0.000(2) 0.028(2)
C51 0.078(3) 0.074(3) 0.056(3) 0.020(2) -0.005(2) 0.033(2)
C52 0.078(3) 0.097(3) 0.047(3) 0.025(3) -0.003(2) 0.027(3)
C53 0.070(3) 0.102(3) 0.045(2) 0.002(3) 0.008(2) 0.032(3)
C54 0.057(3) 0.078(3) 0.045(2) 0.001(2) -0.001(2) 0.032(2)
C55 0.036(2) 0.025(2) 0.045(2) 0.0042(19) 0.0093(19) 0.0127(18)
C56 0.053(2) 0.044(2) 0.043(2) 0.0156(18) 0.0060(19) 0.0232(19)
C57 0.082(3) 0.055(3) 0.052(2) 0.024(2) 0.015(2) 0.038(2)
C58 0.105(3) 0.063(3) 0.055(3) 0.027(2) 0.009(2) 0.041(3)
C59 0.107(3) 0.072(3) 0.054(3) 0.024(2) -0.001(3) 0.036(3)
C60 0.094(3) 0.066(3) 0.047(2) 0.013(2) 0.001(2) 0.035(2)
C61 0.070(3) 0.054(3) 0.052(2) 0.015(2) -0.002(2) 0.027(2)
C62 0.035(2) 0.046(2) 0.043(2) 0.0147(18) 0.0066(17) 0.0181(18)
C63 0.056(2) 0.066(3) 0.047(2) 0.015(2) 0.006(2) 0.029(2)
C64 0.075(3) 0.091(3) 0.048(2) 0.014(2) 0.003(2) 0.034(3)
C65 0.080(3) 0.101(3) 0.061(3) 0.027(3) -0.009(2) 0.039(3)
C66 0.071(3) 0.085(3) 0.069(3) 0.025(3) -0.007(2) 0.043(2)
C67 0.049(2) 0.061(3) 0.054(2) 0.018(2) 0.002(2) 0.030(2)
C68 0.039(2) 0.043(2) 0.060(3) 0.019(2) 0.016(2) 0.0219(19)
C69 0.050(2) 0.052(2) 0.052(2) 0.0151(19) 0.0170(19) 0.0316(19)
C70 0.051(2) 0.072(3) 0.059(3) 0.019(2) 0.021(2) 0.028(2)
C71 0.066(3) 0.091(3) 0.074(3) 0.018(3) 0.031(3) 0.031(3)
C72 0.088(3) 0.100(4) 0.069(3) 0.020(3) 0.033(3) 0.049(3)
C73 0.093(3) 0.109(4) 0.058(3) 0.003(3) 0.005(3) 0.057(3)
C74 0.068(3) 0.090(3) 0.063(3) 0.001(3) 0.009(2) 0.042(3)
C75 0.047(2) 0.037(2) 0.056(3) 0.018(2) 0.015(2) 0.019(2)
C76 0.063(2) 0.036(2) 0.059(2) 0.0168(19) 0.015(2) 0.0116(19)
C77 0.074(3) 0.051(3) 0.077(3) 0.013(2) -0.006(3) 0.010(2)
C78 0.102(4) 0.075(3) 0.096(4) 0.017(3) -0.021(3) 0.001(3)
C79 0.132(4) 0.086(4) 0.084(4) 0.010(3) -0.009(4) -0.011(4)
C80 0.132(4) 0.095(4) 0.075(3) -0.004(3) 0.025(4) -0.007(4)
C81 0.100(4) 0.073(3) 0.075(3) -0.006(3) 0.028(3) 0.000(3)
C82 0.053(3) 0.045(2) 0.051(3) 0.013(2) 0.006(2) 0.020(2)
C83 0.041(2) 0.049(2) 0.071(3) 0.010(2) 0.010(2) 0.0241(19)
C84 0.057(3) 0.071(3) 0.090(3) 0.001(3) 0.005(3) 0.029(2)
C85 0.062(3) 0.084(3) 0.110(4) -0.005(3) -0.001(3) 0.037(3)
C86 0.072(3) 0.086(3) 0.119(4) 0.000(3) -0.018(3) 0.045(3)
C87 0.073(3) 0.083(3) 0.115(4) 0.016(3) -0.014(3) 0.038(3)
C88 0.059(3) 0.072(3) 0.098(3) 0.021(3) -0.001(3) 0.033(2)
C89 0.055(3) 0.064(3) 0.067(3) 0.016(2) 0.006(2) 0.032(2)
C90 0.060(2) 0.070(3) 0.062(2) 0.018(2) 0.008(2) 0.035(2)
C91 0.073(3) 0.090(3) 0.069(3) 0.028(3) 0.001(2) 0.045(3)
C92 0.085(3) 0.094(3) 0.082(3) 0.021(3) 0.002(3) 0.049(3)
C93 0.078(3) 0.095(3) 0.082(3) 0.005(3) 0.001(3) 0.043(3)
C94 0.075(3) 0.083(3) 0.066(3) 0.004(3) 0.017(3) 0.040(3)
C95 0.060(3) 0.068(3) 0.066(3) 0.007(2) 0.011(2) 0.030(2)

loop_
_atom_type_symbol
_atom_type_description
_atom_type_scat_dispersion_real
_atom_type_scat_dispersion_imag
_atom_type_scat_source
C C 0.0033 0.0016 'International Tables Vol C Tables 4.2.6.8 and 6.1.1.4'
H H 0.0000 0.0000 'International Tables Vol C Tables 4.2.6.8 and 6.1.1.4'
N N 0.0061 0.0033 'International Tables Vol C Tables 4.2.6.8 and 6.1.1.4'
Zn Zn 0.2839 1.4301 'International Tables Vol C Tables 4.2.6.8 and 6.1.1.4'

loop_
_geom_angle_atom_site_label_1
_geom_angle_atom_site_label_2
_geom_angle_atom_site_label_3
_geom_angle
C23 C22 C27 120.0
C23 C22 C21 119.9(3)
C27 C22 C21 120.1(3)
C22 C23 C24 120.0
C22 C23 H23 120.0
C24 C23 H23 120.0
C23 C24 C25 120.0
C23 C24 H24 120.0
C25 C24 H24 120.0
C26 C25 C24 120.0
C26 C25 H25 120.0
C24 C25 H25 120.0
C25 C26 C27 120.0
C25 C26 H26 120.0
C27 C26 H26 120.0
C26 C27 C22 120.0
C26 C27 H27 120.0
C22 C27 H27 120.0
N10 Zn1 N3 110.85(14)
N10 Zn1 N2 116.50(14)
N3 Zn1 N2 114.73(13)
N10 Zn1 N1 119.23(13)
N3 Zn1 N1 122.90(12)
N2 Zn1 N1 65.02(12)
N10 Zn1 C1 123.73(14)
N3 Zn1 C1 124.65(13)
N2 Zn1 C1 32.42(12)
N1 Zn1 C1 32.60(12)
N10 Zn1 Zn2 38.96(11)
N3 Zn1 Zn2 71.92(9)
N2 Zn1 Zn2 135.95(9)
N1 Zn1 Zn2 150.71(9)
C1 Zn1 Zn2 160.64(9)
N4 Zn2 N10 106.94(13)
N4 Zn2 N6 117.83(13)
N10 Zn2 N6 127.91(13)
N4 Zn2 N5 123.29(13)
N10 Zn2 N5 110.99(14)
N6 Zn2 N5 65.08(12)
N4 Zn2 C55 126.26(13)
N10 Zn2 C55 125.99(13)
N6 Zn2 C55 32.55(12)
N5 Zn2 C55 32.54(12)
N4 Zn2 Zn1 74.55(9)
N10 Zn2 Zn1 38.64(10)
N6 Zn2 Zn1 133.26(9)
N5 Zn2 Zn1 148.87(9)
C55 Zn2 Zn1 156.81(9)
C1 N1 C2 121.0(3)
C1 N1 Zn1 89.1(2)
C2 N1 Zn1 145.1(3)
C1 N2 C8 122.8(3)
C1 N2 Zn1 91.5(2)
C8 N2 Zn1 140.1(3)
C28 N3 C29 117.9(3)
C28 N3 Zn1 123.3(2)
C29 N3 Zn1 118.8(2)
C28 N4 C35 119.0(3)
C28 N4 Zn2 121.9(3)
C35 N4 Zn2 119.0(2)
C55 N5 C56 120.8(3)
C55 N5 Zn2 88.1(2)
C56 N5 Zn2 148.4(3)
C55 N6 C62 122.2(3)
C55 N6 Zn2 92.3(2)
C62 N6 Zn2 138.6(3)
C1 N7 C14 119.9(3)
C1 N7 C21 119.6(3)
C14 N7 C21 118.0(3)
C55 N8 C75 121.6(3)
C55 N8 C68 120.7(3)
C75 N8 C68 117.4(3)
C28 N9 C48 122.5(3)
C28 N9 C41 121.8(3)
C48 N9 C41 115.7(3)
C82 N10 C89 102.0(3)
C82 N10 Zn1 127.1(3)
C89 N10 Zn1 106.6(3)
C82 N10 Zn2 112.9(3)
C89 N10 Zn2 103.5(2)
Zn1 N10 Zn2 102.39(17)
N2 C1 N1 114.4(3)
N2 C1 N7 123.8(3)
N1 C1 N7 121.7(3)
N2 C1 Zn1 56.12(19)
N1 C1 Zn1 58.26(19)
N7 C1 Zn1 177.8(3)
N1 C2 C3 112.7(3)
N1 C2 C7 109.5(3)
C3 C2 C7 111.0(3)
N1 C2 H2 107.8
C3 C2 H2 107.8
C7 C2 H2 107.8
C2 C3 C4 111.4(4)
C2 C3 H3A 109.3
C4 C3 H3A 109.3
C2 C3 H3B 109.3
C4 C3 H3B 109.3
H3A C3 H3B 108.0
C3 C4 C5 110.6(4)
C3 C4 H4A 109.5
C5 C4 H4A 109.5
C3 C4 H4B 109.5
C5 C4 H4B 109.5
H4A C4 H4B 108.1
C6 C5 C4 110.9(4)
C6 C5 H5A 109.5
C4 C5 H5A 109.5
C6 C5 H5B 109.5
C4 C5 H5B 109.5
H5A C5 H5B 108.1
C5 C6 C7 110.9(4)
C5 C6 H6A 109.5
C7 C6 H6A 109.5
C5 C6 H6B 109.5
C7 C6 H6B 109.5
H6A C6 H6B 108.1
C6 C7 C2 111.5(4)
C6 C7 H7A 109.3
C2 C7 H7A 109.3
C6 C7 H7B 109.3
C2 C7 H7B 109.3
H7A C7 H7B 108.0
N2 C8 C9 110.8(3)
N2 C8 C13 111.1(3)
C9 C8 C13 109.1(3)
N2 C8 H8 108.6
C9 C8 H8 108.6
C13 C8 H8 108.6
C8 C9 C10 111.9(3)
C8 C9 H9A 109.2
C10 C9 H9A 109.2
C8 C9 H9B 109.2
C10 C9 H9B 109.2
H9A C9 H9B 107.9
C11 C10 C9 110.6(4)
C11 C10 H10A 109.5
C9 C10 H10A 109.5
C11 C10 H10B 109.5
C9 C10 H10B 109.5
H10A C10 H10B 108.1
C10 C11 C12 111.4(4)
C10 C11 H11A 109.4
C12 C11 H11A 109.4
C10 C11 H11B 109.4
C12 C11 H11B 109.4
H11A C11 H11B 108.0
C13 C12 C11 110.9(3)
C13 C12 H12A 109.5
C11 C12 H12A 109.5
C13 C12 H12B 109.5
C11 C12 H12B 109.5
H12A C12 H12B 108.0
C12 C13 C8 111.8(4)
C12 C13 H13A 109.3
C8 C13 H13A 109.3
C12 C13 H13B 109.3
C8 C13 H13B 109.3
H13A C13 H13B 107.9
N7 C14 C15 113.4(3)
N7 C14 H14A 108.9
C15 C14 H14A 108.9
N7 C14 H14B 108.9
C15 C14 H14B 108.9
H14A C14 H14B 107.7
C20 C15 C16 118.8(5)
C20 C15 C14 118.0(4)
C16 C15 C14 123.1(4)
C15 C16 C17 120.9(5)
C15 C16 H16 119.6
C17 C16 H16 119.6
C18 C17 C16 119.9(6)
C18 C17 H17 120.1
C16 C17 H17 120.1
C19 C18 C17 119.9(6)
C19 C18 H18 120.0
C17 C18 H18 120.0
C18 C19 C20 120.6(5)
C18 C19 H19 119.7
C20 C19 H19 119.7
C15 C20 C19 119.9(5)
C15 C20 H20 120.1
C19 C20 H20 120.1
N7 C21 C22 113.9(3)
N7 C21 H21A 108.8
C22 C21 H21A 108.8
N7 C21 H21B 108.8
C22 C21 H21B 108.8
H21A C21 H21B 107.7
N4 C28 N3 119.6(3)
N4 C28 N9 120.1(3)
N3 C28 N9 120.3(3)
N3 C29 C34 110.7(3)
N3 C29 C30 113.0(3)
C34 C29 C30 109.2(3)
N3 C29 H29 107.9
C34 C29 H29 107.9
C30 C29 H29 107.9
C29 C30 C31 111.4(3)
C29 C30 H30A 109.3
C31 C30 H30A 109.3
C29 C30 H30B 109.3
C31 C30 H30B 109.3
H30A C30 H30B 108.0
C32 C31 C30 111.6(4)
C32 C31 H31A 109.3
C30 C31 H31A 109.3
C32 C31 H31B 109.3
C30 C31 H31B 109.3
H31A C31 H31B 108.0
C31 C32 C33 111.6(4)
C31 C32 H32A 109.3
C33 C32 H32A 109.3
C31 C32 H32B 109.3
C33 C32 H32B 109.3
H32A C32 H32B 108.0
C32 C33 C34 111.2(4)
C32 C33 H33A 109.4
C34 C33 H33A 109.4
C32 C33 H33B 109.4
C34 C33 H33B 109.4
H33A C33 H33B 108.0
C29 C34 C33 111.6(4)
C29 C34 H34A 109.3
C33 C34 H34A 109.3
C29 C34 H34B 109.3
C33 C34 H34B 109.3
H34A C34 H34B 108.0
N4 C35 C40 112.1(3)
N4 C35 C36 111.7(3)
C40 C35 C36 109.3(3)
N4 C35 H35 107.8
C40 C35 H35 107.8
C36 C35 H35 107.8
C37 C36 C35 111.0(3)
C37 C36 H36A 109.4
C35 C36 H36A 109.4
C37 C36 H36B 109.4
C35 C36 H36B 109.4
H36A C36 H36B 108.0
C36 C37 C38 112.1(4)
C36 C37 H37A 109.2
C38 C37 H37A 109.2
C36 C37 H37B 109.2
C38 C37 H37B 109.2
H37A C37 H37B 107.9
C39 C38 C37 111.3(4)
C39 C38 H38A 109.4
C37 C38 H38A 109.4
C39 C38 H38B 109.4
C37 C38 H38B 109.4
H38A C38 H38B 108.0
C38 C39 C40 110.2(4)
C38 C39 H39A 109.6
C40 C39 H39A 109.6
C38 C39 H39B 109.6
C40 C39 H39B 109.6
H39A C39 H39B 108.1
C35 C40 C39 111.4(3)
C35 C40 H40A 109.3
C39 C40 H40A 109.3
C35 C40 H40B 109.3
C39 C40 H40B 109.3
H40A C40 H40B 108.0
N9 C41 C42 113.4(3)
N9 C41 H41A 108.9
C42 C41 H41A 108.9
N9 C41 H41B 108.9
C42 C41 H41B 108.9
H41A C41 H41B 107.7
C43 C42 C47 117.6(4)
C43 C42 C41 121.7(4)
C47 C42 C41 120.6(4)
C44 C43 C42 122.0(4)
C44 C43 H43 119.0
C42 C43 H43 119.0
C45 C44 C43 120.0(5)
C45 C44 H44 120.0
C43 C44 H44 120.0
C44 C45 C46 119.0(5)
C44 C45 H45 120.5
C46 C45 H45 120.5
C45 C46 C47 121.0(5)
C45 C46 H46 119.5
C47 C46 H46 119.5
C42 C47 C46 120.4(4)
C42 C47 H47 119.8
C46 C47 H47 119.8
N9 C48 C49 113.4(3)
N9 C48 H48A 108.9
C49 C48 H48A 108.9
N9 C48 H48B 108.9
C49 C48 H48B 108.9
H48A C48 H48B 107.7
C54 C49 C50 117.8(4)
C54 C49 C48 122.1(4)
C50 C49 C48 120.1(4)
C49 C50 C51 121.5(5)
C49 C50 H50 119.2
C51 C50 H50 119.2
C52 C51 C50 119.5(5)
C52 C51 H51 120.3
C50 C51 H51 120.3
C51 C52 C53 120.2(5)
C51 C52 H52 119.9
C53 C52 H52 119.9
C54 C53 C52 119.7(5)
C54 C53 H53 120.1
C52 C53 H53 120.1
C49 C54 C53 121.4(5)
C49 C54 H54 119.3
C53 C54 H54 119.3
N6 C55 N5 114.5(3)
N6 C55 N8 122.5(4)
N5 C55 N8 123.0(4)
N6 C55 Zn2 55.20(19)
N5 C55 Zn2 59.3(2)
N8 C55 Zn2 177.5(3)
N5 C56 C57 110.5(3)
N5 C56 C61 113.4(3)
C57 C56 C61 109.1(4)
N5 C56 H56 107.9
C57 C56 H56 107.9
C61 C56 H56 107.9
C58 C57 C56 111.7(4)
C58 C57 H57A 109.3
C56 C57 H57A 109.3
C58 C57 H57B 109.3
C56 C57 H57B 109.3
H57A C57 H57B 107.9
C59 C58 C57 112.1(4)
C59 C58 H58A 109.2
C57 C58 H58A 109.2
C59 C58 H58B 109.2
C57 C58 H58B 109.2
H58A C58 H58B 107.9
C58 C59 C60 111.0(4)
C58 C59 H59A 109.4
C60 C59 H59A 109.4
C58 C59 H59B 109.4
C60 C59 H59B 109.4
H59A C59 H59B 108.0
C59 C60 C61 109.7(4)
C59 C60 H60A 109.7
C61 C60 H60A 109.7
C59 C60 H60B 109.7
C61 C60 H60B 109.7
H60A C60 H60B 108.2
C56 C61 C60 111.2(4)
C56 C61 H61A 109.4
C60 C61 H61A 109.4
C56 C61 H61B 109.4
C60 C61 H61B 109.4
H61A C61 H61B 108.0
N6 C62 C63 112.2(3)
N6 C62 C67 110.9(3)
C63 C62 C67 109.8(4)
N6 C62 H62 108.0
C63 C62 H62 108.0
C67 C62 H62 108.0
C62 C63 C64 112.0(4)
C62 C63 H63A 109.2
C64 C63 H63A 109.2
C62 C63 H63B 109.2
C64 C63 H63B 109.2
H63A C63 H63B 107.9
C65 C64 C63 111.5(4)
C65 C64 H64A 109.3
C63 C64 H64A 109.3
C65 C64 H64B 109.3
C63 C64 H64B 109.3
H64A C64 H64B 108.0
C64 C65 C66 110.4(4)
C64 C65 H65A 109.6
C66 C65 H65A 109.6
C64 C65 H65B 109.6
C66 C65 H65B 109.6
H65A C65 H65B 108.1
C65 C66 C67 111.3(4)
C65 C66 H66A 109.4
C67 C66 H66A 109.4
C65 C66 H66B 109.4
C67 C66 H66B 109.4
H66A C66 H66B 108.0
C62 C67 C66 112.3(4)
C62 C67 H67A 109.1
C66 C67 H67A 109.1
C62 C67 H67B 109.1
C66 C67 H67B 109.1
H67A C67 H67B 107.9
N8 C68 C69 111.8(3)
N8 C68 H68A 109.2
C69 C68 H68A 109.2
N8 C68 H68B 109.2
C69 C68 H68B 109.2
H68A C68 H68B 107.9
C74 C69 C70 118.1(4)
C74 C69 C68 120.6(4)
C70 C69 C68 121.3(4)
C71 C70 C69 121.0(5)
C71 C70 H70 119.5
C69 C70 H70 119.5
C72 C71 C70 120.1(5)
C72 C71 H71 119.9
C70 C71 H71 119.9
C71 C72 C73 121.4(6)
C71 C72 H72 119.3
C73 C72 H72 119.3
C72 C73 C74 118.9(5)
C72 C73 H73 120.6
C74 C73 H73 120.6
C69 C74 C73 120.4(5)
C69 C74 H74 119.8
C73 C74 H74 119.8
N8 C75 C76 112.6(3)
N8 C75 H75A 109.1
C76 C75 H75A 109.1
N8 C75 H75B 109.1
C76 C75 H75B 109.1
H75A C75 H75B 107.8
C81 C76 C77 117.9(5)
C81 C76 C75 121.8(5)
C77 C76 C75 120.2(5)
C78 C77 C76 121.6(6)
C78 C77 H77 119.2
C76 C77 H77 119.2
C79 C78 C77 119.9(7)
C79 C78 H78 120.0
C77 C78 H78 120.0
C78 C79 C80 121.8(7)
C78 C79 H79 119.1
C80 C79 H79 119.1
C79 C80 C81 118.7(7)
C79 C80 H80 120.6
C81 C80 H80 120.6
C76 C81 C80 120.0(6)
C76 C81 H81 120.0
C80 C81 H81 120.0
N10 C82 C83 116.1(4)
N10 C82 H82A 108.3
C83 C82 H82A 108.3
N10 C82 H82B 108.3
C83 C82 H82B 108.3
H82A C82 H82B 107.4
C84 C83 C88 116.7(5)
C84 C83 C82 122.4(5)
C88 C83 C82 120.8(4)
C83 C84 C85 122.6(6)
C83 C84 H84 118.7
C85 C84 H84 118.7
C86 C85 C84 119.1(6)
C86 C85 H85 120.4
C84 C85 H85 120.4
C85 C86 C87 119.8(6)
C85 C86 H86 120.1
C87 C86 H86 120.1
C88 C87 C86 118.3(7)
C88 C87 H87 120.8
C86 C87 H87 120.8
C87 C88 C83 123.4(6)
C87 C88 H88 118.3
C83 C88 H88 118.3
C90 C89 N10 120.7(4)
C90 C89 H89A 107.2
N10 C89 H89A 107.2
C90 C89 H89B 107.2
N10 C89 H89B 107.2
H89A C89 H89B 106.8
C91 C90 C95 116.7(5)
C91 C90 C89 119.6(5)
C95 C90 C89 123.6(5)
C90 C91 C92 123.3(6)
C90 C91 H91 118.3
C92 C91 H91 118.3
C93 C92 C91 119.6(6)
C93 C92 H92 120.2
C91 C92 H92 120.2
C94 C93 C92 116.5(6)
C94 C93 H93 121.7
C92 C93 H93 121.7
C95 C94 C93 123.6(6)
C95 C94 H94 118.2
C93 C94 H94 118.2
C94 C95 C90 119.9(5)
C94 C95 H95 120.0
C90 C95 H95 120.0

loop_
_geom_bond_atom_site_label_1
_geom_bond_atom_site_label_2
_geom_bond_distance
C22 C23 1.3900
C22 C27 1.3900
C22 C21 1.512(5)
C23 C24 1.3900
C23 H23 0.9400
C24 C25 1.3900
C24 H24 0.9400
C25 C26 1.3900
C25 H25 0.9400
C26 C27 1.3900
C26 H26 0.9400
C27 H27 0.9400
Zn1 N10 2.007(3)
Zn1 N3 2.008(3)
Zn1 N2 2.057(3)
Zn1 N1 2.106(3)
Zn1 C1 2.477(4)
Zn1 Zn2 3.1392(9)
Zn2 N4 1.995(3)
Zn2 N10 2.021(4)
Zn2 N6 2.033(3)
Zn2 N5 2.129(3)
Zn2 C55 2.474(4)
N1 C1 1.334(5)
N1 C2 1.477(5)
N2 C1 1.328(5)
N2 C8 1.455(5)
N3 C28 1.343(5)
N3 C29 1.476(5)
N4 C28 1.333(5)
N4 C35 1.486(5)
N5 C55 1.331(5)
N5 C56 1.470(5)
N6 C55 1.332(5)
N6 C62 1.460(5)
N7 C1 1.406(5)
N7 C14 1.464(5)
N7 C21 1.467(5)
N8 C55 1.391(5)
N8 C75 1.457(5)
N8 C68 1.464(5)
N9 C28 1.395(5)
N9 C48 1.455(5)
N9 C41 1.465(5)
N10 C82 1.468(5)
N10 C89 1.582(6)
C2 C3 1.517(6)
C2 C7 1.527(5)
C2 H2 0.9900
C3 C4 1.527(6)
C3 H3A 0.9800
C3 H3B 0.9800
C4 C5 1.520(6)
C4 H4A 0.9800
C4 H4B 0.9800
C5 C6 1.516(7)
C5 H5A 0.9800
C5 H5B 0.9800
C6 C7 1.523(6)
C6 H6A 0.9800
C6 H6B 0.9800
C7 H7A 0.9800
C7 H7B 0.9800
C8 C9 1.512(5)
C8 C13 1.526(5)
C8 H8 0.9900
C9 C10 1.520(5)
C9 H9A 0.9800
C9 H9B 0.9800
C10 C11 1.503(6)
C10 H10A 0.9800
C10 H10B 0.9800
C11 C12 1.522(6)
C11 H11A 0.9800
C11 H11B 0.9800
C12 C13 1.517(5)
C12 H12A 0.9800
C12 H12B 0.9800
C13 H13A 0.9800
C13 H13B 0.9800
C14 C15 1.518(6)
C14 H14A 0.9800
C14 H14B 0.9800
C15 C20 1.360(6)
C15 C16 1.374(7)
C16 C17 1.385(7)
C16 H16 0.9400
C17 C18 1.363(8)
C17 H17 0.9400
C18 C19 1.344(8)
C18 H18 0.9400
C19 C20 1.408(7)
C19 H19 0.9400
C20 H20 0.9400
C21 H21A 0.9800
C21 H21B 0.9800
C29 C34 1.514(5)
C29 C30 1.517(5)
C29 H29 0.9900
C30 C31 1.533(5)
C30 H30A 0.9800
C30 H30B 0.9800
C31 C32 1.502(6)
C31 H31A 0.9800
C31 H31B 0.9800
C32 C33 1.506(7)
C32 H32A 0.9800
C32 H32B 0.9800
C33 C34 1.524(6)
C33 H33A 0.9800
C33 H33B 0.9800
C34 H34A 0.9800
C34 H34B 0.9800
C35 C40 1.516(5)
C35 C36 1.529(5)
C35 H35 0.9900
C36 C37 1.516(5)
C36 H36A 0.9800
C36 H36B 0.9800
C37 C38 1.521(6)
C37 H37A 0.9800
C37 H37B 0.9800
C38 C39 1.518(6)
C38 H38A 0.9800
C38 H38B 0.9800
C39 C40 1.526(5)
C39 H39A 0.9800
C39 H39B 0.9800
C40 H40A 0.9800
C40 H40B 0.9800
C41 C42 1.518(5)
C41 H41A 0.9800
C41 H41B 0.9800
C42 C43 1.380(6)
C42 C47 1.380(6)
C43 C44 1.373(6)
C43 H43 0.9400
C44 C45 1.368(6)
C44 H44 0.9400
C45 C46 1.372(7)
C45 H45 0.9400
C46 C47 1.384(6)
C46 H46 0.9400
C47 H47 0.9400
C48 C49 1.513(5)
C48 H48A 0.9800
C48 H48B 0.9800
C49 C54 1.371(6)
C49 C50 1.373(6)
C50 C51 1.391(6)
C50 H50 0.9400
C51 C52 1.355(7)
C51 H51 0.9400
C52 C53 1.372(8)
C52 H52 0.9400
C53 C54 1.382(7)
C53 H53 0.9400
C54 H54 0.9400
C56 C57 1.522(6)
C56 C61 1.530(6)
C56 H56 0.9900
C57 C58 1.519(6)
C57 H57A 0.9800
C57 H57B 0.9800
C58 C59 1.511(7)
C58 H58A 0.9800
C58 H58B 0.9800
C59 C60 1.514(7)
C59 H59A 0.9800
C59 H59B 0.9800
C60 C61 1.540(6)
C60 H60A 0.9800
C60 H60B 0.9800
C61 H61A 0.9800
C61 H61B 0.9800
C62 C63 1.511(6)
C62 C67 1.517(6)
C62 H62 0.9900
C63 C64 1.523(6)
C63 H63A 0.9800
C63 H63B 0.9800
C64 C65 1.506(7)
C64 H64A 0.9800
C64 H64B 0.9800
C65 C66 1.528(7)
C65 H65A 0.9800
C65 H65B 0.9800
C66 C67 1.524(6)
C66 H66A 0.9800
C66 H66B 0.9800
C67 H67A 0.9800
C67 H67B 0.9800
C68 C69 1.503(6)
C68 H68A 0.9800
C68 H68B 0.9800
C69 C74 1.370(6)
C69 C70 1.383(6)
C70 C71 1.377(6)
C70 H70 0.9400
C71 C72 1.348(7)
C71 H71 0.9400
C72 C73 1.346(8)
C72 H72 0.9400
C73 C74 1.423(7)
C73 H73 0.9400
C74 H74 0.9400
C75 C76 1.503(6)
C75 H75A 0.9800
C75 H75B 0.9800
C76 C81 1.372(7)
C76 C77 1.400(7)
C77 C78 1.371(7)
C77 H77 0.9400
C78 C79 1.337(10)
C78 H78 0.9400
C79 C80 1.366(10)
C79 H79 0.9400
C80 C81 1.428(8)
C80 H80 0.9400
C81 H81 0.9400
C82 C83 1.494(6)
C82 H82A 0.9800
C82 H82B 0.9800
C83 C84 1.356(7)
C83 C88 1.384(7)
C84 C85 1.399(7)
C84 H84 0.9400
C85 C86 1.377(8)
C85 H85 0.9400
C86 C87 1.394(8)
C86 H86 0.9400
C87 C88 1.376(7)
C87 H87 0.9400
C88 H88 0.9400
C89 C90 1.540(7)
C89 H89A 0.9800
C89 H89B 0.9800
C90 C91 1.368(7)
C90 C95 1.384(7)
C91 C92 1.394(7)
C91 H91 0.9400
C92 C93 1.376(8)
C92 H92 0.9400
C93 C94 1.381(8)
C93 H93 0.9400
C94 C95 1.371(7)
C94 H94 0.9400
C95 H95 0.9400

loop_
_platon_squeeze_void_nr
_platon_squeeze_void_average_x
_platon_squeeze_void_average_y
_platon_squeeze_void_average_z
_platon_squeeze_void_volume
_platon_squeeze_void_count_electrons
_platon_squeeze_void_content
1 -0.018 0.000 0.500 617 124 ' '
